data_4310572
loop_
_publ_author_name
'Kevin K. Klausmeyer'
'Rodney P. Feazell'
'Joseph H. Reibenspies'

_publ_section_title
;
 Two-, Three-, and Four-Coordinate Ag(I) Coordination Polymers Formed by
 the Novel Phosphinite PPh2(3-OCH2C5H4N)
;
_journal_name_full 'Inorganic Chemistry'
_journal_page_first 1130
_journal_page_last 1136
_journal_paper_doi 10.1021/ic035168a
_journal_volume 43
_journal_year 2004
_chemical_formula_sum 'C19.5 H19 Ag B Cl3 F4 N O P'
_chemical_formula_weight 615.36
_chemical_name_systematic
; 
 ? 
;
_space_group_IT_number 15
_symmetry_cell_setting monoclinic
_symmetry_space_group_name_Hall '-C 2yc'
_symmetry_space_group_name_H-M 'C 1 2/c 1'
_atom_sites_solution_hydrogens geom
_atom_sites_solution_primary direct
_atom_sites_solution_secondary difmap
_audit_creation_method SHELXL-97
_cell_angle_alpha 90.00
_cell_angle_beta 94.266(9)
_cell_angle_gamma 90.00
_cell_formula_units_Z 8
_cell_length_a 29.399(5)
_cell_length_b 11.2041(15)
_cell_length_c 14.1888(18)
_cell_measurement_reflns_used 5896
_cell_measurement_temperature 273(2)
_cell_measurement_theta_max 32.83
_cell_measurement_theta_min 2.39
_cell_volume 4660.7(12)
_computing_cell_refinement 'Bruker APEX2'
_computing_data_collection 'Bruker APEX2'
_computing_data_reduction 'Bruker SAINTPLUS'
_computing_molecular_graphics 'Bruker SHELXTL'
_computing_publication_material 'Bruker SHELXTL'
_computing_structure_refinement 'SHELXL-97 (Sheldrick, 1997)'
_computing_structure_solution 'SHELXS-97 (Sheldrick, 1990)'
_diffrn_ambient_temperature 273(2)
_diffrn_measured_fraction_theta_full 0.992
_diffrn_measured_fraction_theta_max 0.992
_diffrn_measurement_device_type 'CCD Area detector'
_diffrn_measurement_method 'phi and omega scans'
_diffrn_radiation_monochromator graphite
_diffrn_radiation_source 'fine-focus sealed tube'
_diffrn_radiation_type MoK\a
_diffrn_radiation_wavelength 0.71073
_diffrn_reflns_av_R_equivalents 0.0330
_diffrn_reflns_av_sigmaI/netI 0.0308
_diffrn_reflns_limit_h_max 45
_diffrn_reflns_limit_h_min -30
_diffrn_reflns_limit_k_max 17
_diffrn_reflns_limit_k_min -17
_diffrn_reflns_limit_l_max 21
_diffrn_reflns_limit_l_min -20
_diffrn_reflns_number 34150
_diffrn_reflns_theta_full 33.10
_diffrn_reflns_theta_max 33.10
_diffrn_reflns_theta_min 1.95
_exptl_absorpt_coefficient_mu 1.323
_exptl_absorpt_correction_type multi-scan
_exptl_crystal_colour colorless
_exptl_crystal_density_diffrn 1.754
_exptl_crystal_density_method 'not measured'
_exptl_crystal_description block
_exptl_crystal_F_000 2440
_exptl_crystal_size_max 0.29
_exptl_crystal_size_mid 0.28
_exptl_crystal_size_min 0.25
_refine_diff_density_max 2.268
_refine_diff_density_min -0.393
_refine_diff_density_rms 0.105
_refine_ls_extinction_method none
_refine_ls_goodness_of_fit_ref 1.073
_refine_ls_hydrogen_treatment mixed
_refine_ls_matrix_type full
_refine_ls_number_parameters 285
_refine_ls_number_reflns 8789
_refine_ls_number_restraints 0
_refine_ls_restrained_S_all 1.073
_refine_ls_R_factor_all 0.0402
_refine_ls_R_factor_gt 0.0301
_refine_ls_shift/su_max 0.001
_refine_ls_shift/su_mean 0.000
_refine_ls_structure_factor_coef Fsqd
_refine_ls_weighting_details 'calc w=1/[\s^2^(Fo^2^)+(0.0486P)^2^+0.0000P] where P=(Fo^2^+2Fc^2^)/3'
_refine_ls_weighting_scheme calc
_refine_ls_wR_factor_gt 0.0812
_refine_ls_wR_factor_ref 0.0834
_reflns_number_gt 6989
_reflns_number_total 8789
_reflns_threshold_expression >2sigma(I)
_cod_data_source_file ic035168asi20031008_035131_1.cif
_cod_data_source_block kk29
_cod_depositor_comments
;
The following automatic conversions were performed:
'_symmetry_cell_setting' value 'Monoclinic' changed to 'monoclinic'
according to '/home/saulius/struct/CIF-dictionaries/cif_core.dic'
dictionary named 'cif_core.dic' version 2.4.1 from 2010-06-29.

Automatic conversion script
Id: cif_fix_enum 1527 2010-12-29 10:47:43Z saulius 
;
_cod_original_cell_volume 4660.7(11)
_cod_original_formula_sum 'C19.50 H19 Ag B Cl3 F4 N O P'
_cod_database_code 4310572

loop_
_symmetry_equiv_pos_as_xyz
'x, y, z'
'-x, y, -z+1/2'
'x+1/2, y+1/2, z'
'-x+1/2, y+1/2, -z+1/2'
'-x, -y, -z'
'x, -y, z-1/2'
'-x+1/2, -y+1/2, -z'
'x+1/2, -y+1/2, z-1/2'

loop_
_atom_site_label
_atom_site_type_symbol
_atom_site_fract_x
_atom_site_fract_y
_atom_site_fract_z
_atom_site_U_iso_or_equiv
_atom_site_adp_type
_atom_site_occupancy
_atom_site_symmetry_multiplicity
_atom_site_calc_flag
_atom_site_refinement_flags
_atom_site_disorder_assembly
_atom_site_disorder_group
Ag1 Ag 0.101712(4) 0.947462(10) 0.402203(8) 0.01948(4) Uani 1 1 d . . .
B1 B 0.10560(6) 0.13972(16) 0.21053(12) 0.0187(3) Uani 1 1 d . . .
C1 C 0.05912(5) 1.23012(15) 0.70673(11) 0.0195(3) Uani 1 1 d . . .
H1A H 0.0453 1.3061 0.7208 0.023 Uiso 1 1 calc R . .
H1B H 0.0484 1.1707 0.7496 0.023 Uiso 1 1 calc R . .
C2 C 0.04540(5) 1.19497(13) 0.60614(10) 0.0154(3) Uani 1 1 d . . .
C3 C 0.07272(5) 1.11913(13) 0.55707(10) 0.0168(3) Uani 1 1 d . . .
H3 H 0.1004 1.0942 0.5866 0.020 Uiso 1 1 calc R . .
C4 C 0.02097(5) 1.11735(14) 0.42613(11) 0.0194(3) Uani 1 1 d . . .
H4 H 0.0125 1.0908 0.3652 0.023 Uiso 1 1 calc R . .
C5 C -0.00783(6) 1.19341(15) 0.46972(11) 0.0219(3) Uani 1 1 d . . .
H5 H -0.0351 1.2183 0.4384 0.026 Uiso 1 1 calc R . .
C6 C 0.00443(5) 1.23250(14) 0.56128(11) 0.0189(3) Uani 1 1 d . . .
H6 H -0.0147 1.2832 0.5920 0.023 Uiso 1 1 calc R . .
C7 C 0.19045(5) 0.78691(14) 0.30712(11) 0.0183(3) Uani 1 1 d . . .
C8 C 0.20484(6) 0.86896(16) 0.24132(12) 0.0262(4) Uani 1 1 d . . .
H8 H 0.1834 0.9137 0.2051 0.031 Uiso 1 1 calc R . .
C9 C 0.25107(6) 0.88390(17) 0.22988(14) 0.0293(4) Uani 1 1 d . . .
H9 H 0.2605 0.9378 0.1854 0.035 Uiso 1 1 calc R . .
C10 C 0.28301(6) 0.81861(17) 0.28466(14) 0.0284(4) Uani 1 1 d . . .
H10 H 0.3139 0.8292 0.2772 0.034 Uiso 1 1 calc R . .
C11 C 0.26920(6) 0.73730(17) 0.35077(15) 0.0321(4) Uani 1 1 d . . .
H11 H 0.2908 0.6939 0.3876 0.039 Uiso 1 1 calc R . .
C12 C 0.22310(6) 0.72080(16) 0.36178(13) 0.0271(4) Uani 1 1 d . . .
H12 H 0.2139 0.6657 0.4056 0.032 Uiso 1 1 calc R . .
C13 C 0.12358(5) 0.63829(14) 0.38766(11) 0.0179(3) Uani 1 1 d . . .
C14 C 0.11579(6) 0.63990(15) 0.48290(11) 0.0214(3) Uani 1 1 d . . .
H14 H 0.1137 0.7123 0.5143 0.026 Uiso 1 1 calc R . .
C15 C 0.11104(6) 0.53306(16) 0.53147(13) 0.0269(4) Uani 1 1 d . . .
H15 H 0.1062 0.5340 0.5955 0.032 Uiso 1 1 calc R . .
C16 C 0.11355(6) 0.42521(17) 0.48404(15) 0.0293(4) Uani 1 1 d . . .
H16 H 0.1101 0.3540 0.5165 0.035 Uiso 1 1 calc R . .
C17 C 0.12109(7) 0.42248(16) 0.38926(15) 0.0295(4) Uani 1 1 d . . .
H17 H 0.1227 0.3497 0.3582 0.035 Uiso 1 1 calc R . .
C18 C 0.12636(6) 0.52878(15) 0.33985(12) 0.0239(3) Uani 1 1 d . . .
H18 H 0.1316 0.5272 0.2760 0.029 Uiso 1 1 calc R . .
C19 C 0.22115(6) 0.88438(19) 0.91267(14) 0.0314(4) Uani 1 1 d . . .
H19A H 0.2120 0.8012 0.9128 0.038 Uiso 1 1 calc R . .
H19B H 0.2135 0.9163 0.8500 0.038 Uiso 1 1 calc R . .
C20 C 0.0000 0.6173(2) 0.7500 0.0436(8) Uani 1 2 d S . .
H20A H 0.0267 0.6682 0.7580 0.052 Uiso 0.50 1 calc PR . .
H20B H -0.0267 0.6682 0.7420 0.052 Uiso 0.50 1 calc PR . .
Cl1 Cl 0.00347(2) 0.52863(5) 0.64780(5) 0.04720(14) Uani 1 1 d . . .
Cl2 Cl 0.280489(17) 0.89523(6) 0.93986(4) 0.04577(14) Uani 1 1 d . . .
Cl3 Cl 0.191217(17) 0.96480(5) 0.99664(3) 0.03375(11) Uani 1 1 d . . .
F1 F 0.06660(3) 0.07058(9) 0.22066(7) 0.0261(2) Uani 1 1 d . . .
F2 F 0.13478(4) 0.12926(9) 0.29219(7) 0.0302(2) Uani 1 1 d . . .
F3 F 0.12746(4) 0.10125(9) 0.13221(8) 0.0297(2) Uani 1 1 d . . .
F4 F 0.09327(4) 0.25938(9) 0.19745(7) 0.0275(2) Uani 1 1 d . . .
N1 N 0.06104(5) 1.08029(12) 0.46909(9) 0.0174(2) Uani 1 1 d . . .
O1 O 0.10811(4) 1.23964(10) 0.72006(8) 0.0191(2) Uani 1 1 d . . .
P1 P 0.130678(13) 0.77894(4) 0.32767(3) 0.01608(8) Uani 1 1 d . . .

loop_
_atom_site_aniso_label
_atom_site_aniso_U_11
_atom_site_aniso_U_22
_atom_site_aniso_U_33
_atom_site_aniso_U_23
_atom_site_aniso_U_13
_atom_site_aniso_U_12
Ag1 0.01976(7) 0.01869(6) 0.02002(6) -0.00317(4) 0.00176(4) 0.00286(4)
B1 0.0171(8) 0.0207(8) 0.0178(8) 0.0009(6) -0.0019(6) -0.0005(6)
C1 0.0173(7) 0.0255(7) 0.0155(7) -0.0015(6) -0.0005(6) 0.0025(6)
C2 0.0158(7) 0.0164(6) 0.0138(6) 0.0012(5) -0.0003(5) -0.0009(5)
C3 0.0160(7) 0.0179(6) 0.0162(7) 0.0018(5) -0.0004(5) 0.0005(5)
C4 0.0186(7) 0.0228(7) 0.0163(7) -0.0016(5) -0.0025(6) 0.0006(6)
C5 0.0186(7) 0.0276(8) 0.0187(7) -0.0004(6) -0.0041(6) 0.0038(6)
C6 0.0156(7) 0.0221(7) 0.0191(7) -0.0009(6) 0.0013(6) 0.0034(6)
C7 0.0164(7) 0.0205(7) 0.0180(7) -0.0010(5) 0.0005(5) 0.0030(6)
C8 0.0219(8) 0.0301(9) 0.0265(8) 0.0081(7) 0.0021(7) 0.0039(7)
C9 0.0230(8) 0.0338(9) 0.0317(9) 0.0073(7) 0.0061(7) -0.0007(7)
C10 0.0176(8) 0.0317(9) 0.0364(10) -0.0018(7) 0.0060(7) 0.0026(7)
C11 0.0180(8) 0.0345(10) 0.0433(11) 0.0096(8) -0.0018(8) 0.0049(7)
C12 0.0204(8) 0.0296(9) 0.0308(9) 0.0088(7) -0.0009(7) 0.0042(7)
C13 0.0151(7) 0.0201(7) 0.0181(7) -0.0011(5) -0.0004(5) 0.0019(5)
C14 0.0206(8) 0.0247(8) 0.0190(7) 0.0005(6) 0.0023(6) 0.0039(6)
C15 0.0250(9) 0.0327(9) 0.0239(8) 0.0083(7) 0.0074(7) 0.0038(7)
C16 0.0232(9) 0.0257(8) 0.0392(10) 0.0106(7) 0.0023(8) -0.0040(7)
C17 0.0283(9) 0.0215(8) 0.0380(10) -0.0056(7) -0.0025(8) -0.0012(7)
C18 0.0273(9) 0.0222(7) 0.0218(8) -0.0026(6) -0.0006(7) 0.0003(6)
C19 0.0207(8) 0.0424(11) 0.0306(9) -0.0025(8) -0.0019(7) 0.0010(8)
C20 0.0363(16) 0.0213(12) 0.076(2) 0.000 0.0253(16) 0.000
Cl1 0.0420(3) 0.0305(2) 0.0698(4) 0.0004(2) 0.0088(3) 0.0025(2)
Cl2 0.0201(2) 0.0582(3) 0.0582(3) 0.0062(3) -0.0025(2) 0.0023(2)
Cl3 0.0284(2) 0.0473(3) 0.0247(2) -0.00213(18) -0.00368(17) 0.00736(19)
F1 0.0187(5) 0.0364(6) 0.0231(5) 0.0006(4) 0.0008(4) -0.0078(4)
F2 0.0262(5) 0.0310(5) 0.0311(6) 0.0092(4) -0.0128(4) -0.0053(4)
F3 0.0297(6) 0.0265(5) 0.0348(6) -0.0088(4) 0.0144(5) -0.0057(4)
F4 0.0320(6) 0.0222(5) 0.0277(5) 0.0007(4) -0.0024(4) 0.0084(4)
N1 0.0188(6) 0.0176(6) 0.0157(6) -0.0003(4) 0.0005(5) 0.0014(5)
O1 0.0169(5) 0.0252(5) 0.0149(5) 0.0003(4) -0.0012(4) -0.0031(4)
P1 0.01531(18) 0.01849(17) 0.01429(17) -0.00009(13) 0.00006(14) 0.00239(14)

loop_
_atom_type_symbol
_atom_type_description
_atom_type_scat_dispersion_real
_atom_type_scat_dispersion_imag
_atom_type_scat_source
C C 0.0033 0.0016 'International Tables Vol C Tables 4.2.6.8 and 6.1.1.4'
H H 0.0000 0.0000 'International Tables Vol C Tables 4.2.6.8 and 6.1.1.4'
B B 0.0013 0.0007 'International Tables Vol C Tables 4.2.6.8 and 6.1.1.4'
N N 0.0061 0.0033 'International Tables Vol C Tables 4.2.6.8 and 6.1.1.4'
O O 0.0106 0.0060 'International Tables Vol C Tables 4.2.6.8 and 6.1.1.4'
F F 0.0171 0.0103 'International Tables Vol C Tables 4.2.6.8 and 6.1.1.4'
P P 0.1023 0.0942 'International Tables Vol C Tables 4.2.6.8 and 6.1.1.4'
Cl Cl 0.1484 0.1585 'International Tables Vol C Tables 4.2.6.8 and 6.1.1.4'
Ag Ag -0.8971 1.1015 'International Tables Vol C Tables 4.2.6.8 and 6.1.1.4'

loop_
_geom_angle_atom_site_label_1
_geom_angle_atom_site_label_2
_geom_angle_atom_site_label_3
_geom_angle
_geom_angle_site_symmetry_1
_geom_angle_site_symmetry_3
_geom_angle_publ_flag
N1 Ag1 P1 167.28(4) . . ?
F3 B1 F2 110.19(14) . . ?
F3 B1 F4 108.75(14) . . ?
F2 B1 F4 109.17(13) . . ?
F3 B1 F1 109.92(13) . . ?
F2 B1 F1 109.04(14) . . ?
F4 B1 F1 109.77(14) . . ?
O1 C1 C2 109.75(13) . . ?
C6 C2 C3 118.05(13) . . ?
C6 C2 C1 121.22(14) . . ?
C3 C2 C1 120.67(13) . . ?
N1 C3 C2 123.11(14) . . ?
N1 C4 C5 122.09(14) . . ?
C4 C5 C6 119.18(14) . . ?
C2 C6 C5 119.27(15) . . ?
C8 C7 C12 119.26(15) . . ?
C8 C7 P1 119.15(12) . . ?
C12 C7 P1 121.32(13) . . ?
C9 C8 C7 120.26(16) . . ?
C10 C9 C8 119.97(17) . . ?
C9 C10 C11 120.39(17) . . ?
C12 C11 C10 120.00(16) . . ?
C11 C12 C7 120.13(17) . . ?
C14 C13 C18 120.03(15) . . ?
C14 C13 P1 118.67(12) . . ?
C18 C13 P1 121.30(13) . . ?
C13 C14 C15 120.02(16) . . ?
C16 C15 C14 119.83(17) . . ?
C17 C16 C15 120.68(17) . . ?
C16 C17 C18 120.16(17) . . ?
C17 C18 C13 119.28(17) . . ?
Cl2 C19 Cl3 110.46(10) . . ?
Cl1 C20 Cl1 111.58(15) 2_556 . ?
C3 N1 C4 118.30(14) . . ?
C3 N1 Ag1 121.17(10) . . ?
C4 N1 Ag1 120.24(10) . . ?
C1 O1 P1 116.47(10) . 6_576 ?
O1 P1 C7 100.84(7) 6_575 . ?
O1 P1 C13 106.01(7) 6_575 . ?
C7 P1 C13 105.46(7) . . ?
O1 P1 Ag1 112.77(4) 6_575 . ?
C7 P1 Ag1 114.96(5) . . ?
C13 P1 Ag1 115.39(5) . . ?

loop_
_geom_bond_atom_site_label_1
_geom_bond_atom_site_label_2
_geom_bond_distance
_geom_bond_site_symmetry_2
_geom_bond_publ_flag
Ag1 N1 2.1711(14) . ?
Ag1 P1 2.3543(5) . ?
B1 F3 1.393(2) . ?
B1 F2 1.3944(19) . ?
B1 F4 1.398(2) . ?
B1 F1 1.400(2) . ?
C1 O1 1.4425(19) . ?
C1 C2 1.506(2) . ?
C2 C6 1.385(2) . ?
C2 C3 1.391(2) . ?
C3 N1 1.3424(19) . ?
C4 N1 1.3509(19) . ?
C4 C5 1.380(2) . ?
C5 C6 1.393(2) . ?
C7 C8 1.398(2) . ?
C7 C12 1.400(2) . ?
C7 P1 1.8048(17) . ?
C8 C9 1.391(2) . ?
C9 C10 1.383(2) . ?
C10 C11 1.390(3) . ?
C11 C12 1.388(2) . ?
C13 C14 1.388(2) . ?
C13 C18 1.407(2) . ?
C13 P1 1.8104(16) . ?
C14 C15 1.393(2) . ?
C15 C16 1.388(3) . ?
C16 C17 1.380(3) . ?
C17 C18 1.397(3) . ?
C19 Cl2 1.7627(19) . ?
C19 Cl3 1.778(2) . ?
C20 Cl1 1.7670(17) 2_556 ?
C20 Cl1 1.7670(17) . ?
O1 P1 1.6322(11) 6_576 ?
P1 O1 1.6322(11) 6_575 ?
